data_2312314
loop_
_publ_author_name
'Chen, Ziqiang'
'Xin, Gaojie'
'Gao, Penglian'
'Jin, Yingying'

_publ_section_title
;
 Synthesis, structures and properties of two donor-acceptor acridone-based
 compounds.
;
_journal_coeditor_code UX3002
_journal_issue 10
_journal_name_full 'Acta crystallographica. Section C, Structural chemistry'
_journal_paper_doi 10.1107/S2053229623007994
_journal_volume 79
_journal_year 2023
_chemical_formula_iupac 'C34 H22 N4'
_chemical_formula_moiety 'C34 H22 N4'
_chemical_formula_sum 'C34 H22 N4'
_chemical_formula_weight 486.55
_chemical_name_common
;
2-{10-[4-(Diphenylamino)phenyl]acridin-9(10<i>H</i>)-ylidene}malononitrile
;
_chemical_name_systematic
;
2-{10-[4-(Diphenylamino)phenyl]acridin-9-ylidene}propanedinitrile
;
_space_group_crystal_system triclinic
_space_group_IT_number 2
_space_group_name_Hall '-P 1'
_space_group_name_H-M_alt 'P -1'
_atom_sites_solution_hydrogens geom
_audit_creation_method
;
Olex2 1.5
(compiled 2023.08.24 svn.re1ec1418 for OlexSys, GUI svn.r6817)
;
_cell_angle_alpha 87.563(2)
_cell_angle_beta 71.5080(10)
_cell_angle_gamma 85.6270(10)
_cell_formula_units_Z 2
_cell_length_a 8.5339(3)
_cell_length_b 11.8471(4)
_cell_length_c 13.2628(5)
_cell_measurement_reflns_used 7381
_cell_measurement_temperature 200.00
_cell_measurement_theta_max 59.240
_cell_measurement_theta_min 4.511
_cell_volume 1267.72(8)
_computing_cell_refinement
;
SAINT (Bruker, 2016)
;
_computing_data_collection
;
APEX2 (Bruker, 2008)
;
_computing_data_reduction
;
SAINT (Bruker, 2016)
;
_computing_molecular_graphics
;
OLEX2 (Dolomanov <i>et al.</i>,  2009)
;
_computing_publication_material
;
OLEX2 (Dolomanov <i>et al.</i>,  2009) and
Mercury (Macrae <i>et al.</i>,  2020)
;
_computing_structure_refinement
;
SHELXL2013 (Sheldrick, 2015)
;
_computing_structure_solution
;
XM (Sheldrick, 2008)
;
_diffrn_ambient_temperature 200.00
_diffrn_measured_fraction_theta_full 0.992
_diffrn_measured_fraction_theta_max 0.993
_diffrn_measurement_device_type 'Bruker D8 Venture Photon III'
_diffrn_measurement_method '\f and \w scans'
_diffrn_radiation_type GaK\a
_diffrn_radiation_wavelength 1.34139
_diffrn_reflns_av_R_equivalents 0.0590
_diffrn_reflns_av_unetI/netI 0.0473
_diffrn_reflns_limit_h_max 10
_diffrn_reflns_limit_h_min -10
_diffrn_reflns_limit_k_max 15
_diffrn_reflns_limit_k_min -15
_diffrn_reflns_limit_l_max 17
_diffrn_reflns_limit_l_min -17
_diffrn_reflns_number 24151
_diffrn_reflns_theta_full 53.594
_diffrn_reflns_theta_max 59.736
_diffrn_reflns_theta_min 3.057
_diffrn_source_current 2.86
_diffrn_source_power 0.20005700000000
_diffrn_source_voltage 69.95
_exptl_absorpt_coefficient_mu 0.378
_exptl_absorpt_correction_T_max 0.7517
_exptl_absorpt_correction_T_min 0.6159
_exptl_absorpt_correction_type multi-scan
_exptl_absorpt_process_details
;
(SADABS; Bruker, 2016)
;
_exptl_crystal_colour red
_exptl_crystal_density_diffrn 1.275
_exptl_crystal_description block
_exptl_crystal_F_000 508
_exptl_crystal_size_max 0.3
_exptl_crystal_size_mid 0.2
_exptl_crystal_size_min 0.12
_refine_diff_density_max 0.196
_refine_diff_density_min -0.192
_refine_ls_extinction_coef 0.041(4)
_refine_ls_extinction_expression Fc^*^=kFc[1+0.001xFc^2^\l^3^/sin(2\q)]^-1/4^
_refine_ls_extinction_method
;
SHELXL2013 (Sheldrick, 2015)
;
_refine_ls_goodness_of_fit_ref 1.142
_refine_ls_hydrogen_treatment constr
_refine_ls_matrix_type full
_refine_ls_number_parameters 344
_refine_ls_number_reflns 5622
_refine_ls_number_restraints 0
_refine_ls_restrained_S_all 1.142
_refine_ls_R_factor_all 0.0772
_refine_ls_R_factor_gt 0.0524
_refine_ls_shift/su_max 0.000
_refine_ls_shift/su_mean 0.000
_refine_ls_structure_factor_coef Fsqd
_refine_ls_weighting_details
;
 w=1/[\s^2^(Fo^2^)+(0.0814P)^2^+0.0180P]
 where P=(Fo^2^+2Fc^2^)/3
;
_refine_ls_weighting_scheme calc
_refine_ls_wR_factor_gt 0.1450
_refine_ls_wR_factor_ref 0.1572
_reflns_number_gt 3826
_reflns_number_total 5622
_reflns_threshold_expression 'I > 2\s(I)'
_cod_data_source_file ux3002sup1.cif
_cod_data_source_block TPA-AD-DCN
_cod_database_code 2312314
_shelx_space_group_comment
;
The symmetry employed for this shelxl refinement is uniquely defined
by the following loop, which should always be used as a source of
symmetry information in preference to the above space-group names.
They are only intended as comments.
;
_shelx_estimated_absorpt_t_min 0.895
_shelx_estimated_absorpt_t_max 0.956
_shelxl_version_number 20.13

loop_
_space_group_symop_operation_xyz
'x, y, z'
'-x, -y, -z'

loop_
_atom_site_type_symbol
_atom_site_label
_atom_site_fract_x
_atom_site_fract_y
_atom_site_fract_z
_atom_site_U_iso_or_equiv
_atom_site_adp_type
_atom_site_calc_flag
_atom_site_occupancy
_atom_site_disorder_assembly
_atom_site_disorder_group
N N1 0.51005(14) 0.86093(11) 0.37515(10) 0.0558(4) Uani d 1 . .
N N2 0.00304(14) 0.69057(10) 0.72109(10) 0.0488(3) Uani d 1 . .
N N3 -0.2182(2) 0.48821(13) 1.15939(13) 0.0742(5) Uani d 1 . .
N N4 -0.3737(3) 0.30413(15) 0.95431(16) 0.0939(6) Uani d 1 . .
C C8 0.68249(17) 0.82386(12) 0.34858(11) 0.0486(4) Uani d 1 . .
C C7 0.7951(2) 0.90289(15) 0.34423(15) 0.0649(5) Uani d 1 . .
H H7 0.7575 0.9791 0.3625 0.078 Uiso calc 1 . .
C C12 0.9632(2) 0.87148(19) 0.31321(18) 0.0808(6) Uani d 1 . .
H H12 1.0405 0.9268 0.3080 0.097 Uiso calc 1 . .
C C11 1.0179(2) 0.7618(2) 0.29017(17) 0.0785(6) Uani d 1 . .
H H11 1.1328 0.7399 0.2718 0.094 Uiso calc 1 . .
C C10 0.9068(2) 0.68288(17) 0.29360(16) 0.0750(5) Uani d 1 . .
H H10 0.9451 0.6064 0.2768 0.090 Uiso calc 1 . .
C C9 0.7389(2) 0.71392(14) 0.32144(14) 0.0633(5) Uani d 1 . .
H H9 0.6628 0.6593 0.3218 0.076 Uiso calc 1 . .
C C1 0.46801(17) 0.94256(13) 0.30327(12) 0.0515(4) Uani d 1 . .
C C2 0.4417(2) 0.90439(18) 0.21394(14) 0.0708(5) Uani d 1 . .
H H2 0.4506 0.8255 0.2013 0.085 Uiso calc 1 . .
C C3 0.4027(3) 0.9801(3) 0.14287(18) 0.1013(8) Uani d 1 . .
H H3 0.3823 0.9535 0.0819 0.122 Uiso calc 1 . .
C C4 0.3932(3) 1.0943(3) 0.1600(2) 0.1130(11) Uani d 1 . .
H H4 0.3691 1.1466 0.1098 0.136 Uiso calc 1 . .
C C5 0.4183(3) 1.1329(2) 0.2492(3) 0.1072(9) Uani d 1 . .
H H5 0.4117 1.2120 0.2607 0.129 Uiso calc 1 . .
C C6 0.4537(2) 1.05603(15) 0.32347(18) 0.0774(6) Uani d 1 . .
H H6 0.4674 1.0821 0.3867 0.093 Uiso calc 1 . .
C C13 0.38675(17) 0.81691(12) 0.46014(11) 0.0459(3) Uani d 1 . .
C C14 0.22170(17) 0.85969(12) 0.48173(12) 0.0516(4) Uani d 1 . .
H H14 0.1950 0.9175 0.4369 0.062 Uiso calc 1 . .
C C15 0.09812(18) 0.81930(13) 0.56674(13) 0.0537(4) Uani d 1 . .
H H15 -0.0124 0.8505 0.5808 0.064 Uiso calc 1 . .
C C16 0.13311(17) 0.73388(12) 0.63190(11) 0.0484(4) Uani d 1 . .
C C17 0.29516(18) 0.69082(12) 0.61254(12) 0.0524(4) Uani d 1 . .
H H17 0.3202 0.6325 0.6575 0.063 Uiso calc 1 . .
C C18 0.42029(18) 0.73190(12) 0.52853(12) 0.0519(4) Uani d 1 . .
H H18 0.5310 0.7021 0.5168 0.062 Uiso calc 1 . .
C C19 -0.10919(16) 0.62123(11) 0.70368(12) 0.0468(4) Uani d 1 . .
C C20 -0.1112(2) 0.60346(14) 0.59986(13) 0.0573(4) Uani d 1 . .
H H20 -0.0308 0.6353 0.5407 0.069 Uiso calc 1 . .
C C21 -0.2289(2) 0.54053(15) 0.58412(15) 0.0675(5) Uani d 1 . .
H H21 -0.2285 0.5281 0.5137 0.081 Uiso calc 1 . .
C C22 -0.3485(2) 0.49470(17) 0.66924(17) 0.0723(5) Uani d 1 . .
H H22 -0.4333 0.4546 0.6575 0.087 Uiso calc 1 . .
C C23 -0.3443(2) 0.50735(15) 0.77018(15) 0.0634(5) Uani d 1 . .
H H23 -0.4260 0.4747 0.8281 0.076 Uiso calc 1 . .
C C24 -0.22213(17) 0.56756(12) 0.79053(12) 0.0488(4) Uani d 1 . .
C C25 -0.20701(15) 0.57618(11) 0.89637(11) 0.0471(4) Uani d 1 . .
C C26 -0.12950(17) 0.67636(11) 0.91189(12) 0.0481(4) Uani d 1 . .
C C31 -0.1585(2) 0.72432(13) 1.01207(13) 0.0616(4) Uani d 1 . .
H H31 -0.2396 0.6945 1.0722 0.074 Uiso calc 1 . .
C C30 -0.0734(3) 0.81224(15) 1.02491(15) 0.0764(6) Uani d 1 . .
H H30 -0.0956 0.8436 1.0932 0.092 Uiso calc 1 . .
C C29 0.0466(3) 0.85595(16) 0.93717(16) 0.0751(5) Uani d 1 . .
H H29 0.1108 0.9144 0.9465 0.090 Uiso calc 1 . .
C C28 0.0725(2) 0.81545(14) 0.83810(14) 0.0624(4) Uani d 1 . .
H H28 0.1526 0.8473 0.7787 0.075 Uiso calc 1 . .
C C27 -0.01768(17) 0.72755(11) 0.82292(12) 0.0483(4) Uani d 1 . .
C C32 -0.25482(17) 0.49253(12) 0.97402(12) 0.0517(4) Uani d 1 . .
C C33 -0.23059(18) 0.49430(12) 1.07615(14) 0.0565(4) Uani d 1 . .
C C34 -0.3204(2) 0.38893(15) 0.95986(15) 0.0647(5) Uani d 1 . .

loop_
_atom_site_aniso_label
_atom_site_aniso_U_11
_atom_site_aniso_U_22
_atom_site_aniso_U_33
_atom_site_aniso_U_12
_atom_site_aniso_U_13
_atom_site_aniso_U_23
N1 0.0453(6) 0.0614(7) 0.0522(8) -0.0012(5) -0.0064(5) 0.0188(6)
N2 0.0495(6) 0.0500(7) 0.0411(7) -0.0056(5) -0.0061(5) 0.0041(5)
N3 0.0856(10) 0.0674(9) 0.0619(10) -0.0013(8) -0.0156(8) 0.0172(8)
N4 0.1086(14) 0.0674(10) 0.1003(14) -0.0288(10) -0.0214(11) 0.0107(9)
C8 0.0452(7) 0.0562(8) 0.0404(8) -0.0035(6) -0.0087(6) 0.0074(6)
C7 0.0596(9) 0.0655(10) 0.0727(12) -0.0054(8) -0.0246(8) -0.0034(9)
C12 0.0569(10) 0.0987(15) 0.0934(15) -0.0123(10) -0.0311(10) -0.0051(12)
C11 0.0511(9) 0.1061(15) 0.0754(13) 0.0062(10) -0.0182(8) -0.0010(11)
C10 0.0673(11) 0.0727(11) 0.0734(13) 0.0151(9) -0.0099(9) -0.0030(9)
C9 0.0579(9) 0.0579(9) 0.0654(11) -0.0041(7) -0.0070(8) 0.0004(8)
C1 0.0452(7) 0.0566(8) 0.0461(9) -0.0027(6) -0.0070(6) 0.0130(7)
C2 0.0693(10) 0.0840(12) 0.0547(11) 0.0015(9) -0.0155(8) 0.0040(9)
C3 0.0856(14) 0.151(2) 0.0595(13) 0.0174(15) -0.0207(10) 0.0239(14)
C4 0.0823(14) 0.140(2) 0.0971(19) 0.0207(15) -0.0152(13) 0.0637(18)
C5 0.0941(16) 0.0667(13) 0.149(3) 0.0078(11) -0.0300(17) 0.0345(15)
C6 0.0815(12) 0.0575(10) 0.0939(15) 0.0010(9) -0.0310(11) 0.0060(10)
C13 0.0470(7) 0.0483(7) 0.0395(8) -0.0052(6) -0.0098(6) 0.0046(6)
C14 0.0498(8) 0.0535(8) 0.0489(9) -0.0020(6) -0.0138(6) 0.0112(7)
C15 0.0458(7) 0.0569(8) 0.0527(9) -0.0001(6) -0.0095(6) 0.0077(7)
C16 0.0493(7) 0.0506(8) 0.0408(8) -0.0070(6) -0.0076(6) 0.0059(6)
C17 0.0535(8) 0.0530(8) 0.0473(9) -0.0009(6) -0.0132(6) 0.0105(7)
C18 0.0465(7) 0.0556(8) 0.0490(9) 0.0013(6) -0.0110(6) 0.0079(7)
C19 0.0424(7) 0.0449(7) 0.0478(9) 0.0013(6) -0.0080(6) 0.0000(6)
C20 0.0590(9) 0.0586(9) 0.0498(9) -0.0008(7) -0.0116(7) -0.0007(7)
C21 0.0717(11) 0.0701(10) 0.0645(11) -0.0004(9) -0.0269(9) -0.0087(9)
C22 0.0613(10) 0.0814(12) 0.0802(14) -0.0146(9) -0.0284(9) -0.0003(10)
C23 0.0490(8) 0.0673(10) 0.0703(12) -0.0097(7) -0.0133(8) 0.0057(9)
C24 0.0415(7) 0.0460(7) 0.0530(9) 0.0024(6) -0.0080(6) 0.0010(6)
C25 0.0385(6) 0.0447(7) 0.0474(8) 0.0040(6) -0.0006(6) 0.0030(6)
C26 0.0503(7) 0.0421(7) 0.0447(8) 0.0032(6) -0.0065(6) 0.0041(6)
C31 0.0809(11) 0.0488(8) 0.0444(9) 0.0015(8) -0.0066(8) 0.0036(7)
C30 0.1166(16) 0.0596(10) 0.0501(10) -0.0102(10) -0.0209(10) -0.0023(8)
C29 0.1016(14) 0.0595(10) 0.0664(12) -0.0229(10) -0.0258(10) -0.0012(9)
C28 0.0743(10) 0.0554(9) 0.0535(10) -0.0137(8) -0.0131(8) 0.0048(8)
C27 0.0516(8) 0.0436(7) 0.0452(8) -0.0018(6) -0.0096(6) 0.0029(6)
C32 0.0455(7) 0.0469(8) 0.0516(9) -0.0013(6) -0.0010(6) 0.0062(7)
C33 0.0514(8) 0.0495(8) 0.0562(10) -0.0005(6) -0.0017(7) 0.0131(7)
C34 0.0638(10) 0.0554(9) 0.0646(11) -0.0065(8) -0.0062(8) 0.0086(8)

loop_
_atom_type_symbol
_atom_type_description
_atom_type_scat_dispersion_real
_atom_type_scat_dispersion_imag
_atom_type_scat_source
C C 0.0137 0.0067 'International Tables Vol C Tables 4.2.6.8 and 6.1.1.4'
H H 0.0000 0.0000 'International Tables Vol C Tables 4.2.6.8 and 6.1.1.4'
N N 0.0241 0.0134 'International Tables Vol C Tables 4.2.6.8 and 6.1.1.4'

loop_
_geom_angle_atom_site_label_1
_geom_angle_atom_site_label_2
_geom_angle_atom_site_label_3
_geom_angle_site_symmetry_1
_geom_angle_site_symmetry_3
_geom_angle
_geom_angle_publ_flag
C1 N1 C8 . . 115.79(11) ?
C13 N1 C8 . . 123.72(11) ?
C13 N1 C1 . . 120.35(11) ?
C19 N2 C16 . . 120.01(12) ?
C19 N2 C27 . . 120.28(11) ?
C27 N2 C16 . . 119.43(12) ?
C7 C8 N1 . . 118.60(13) ?
C9 C8 N1 . . 122.04(15) ?
C9 C8 C7 . . 119.25(14) ?
C8 C7 H7 . . 119.9 ?
C8 C7 C12 . . 120.22(17) ?
C12 C7 H7 . . 119.9 ?
C7 C12 H12 . . 119.9 ?
C11 C12 C7 . . 120.27(19) ?
C11 C12 H12 . . 119.9 ?
C12 C11 H11 . . 120.1 ?
C12 C11 C10 . . 119.81(16) ?
C10 C11 H11 . . 120.1 ?
C11 C10 H10 . . 119.8 ?
C11 C10 C9 . . 120.42(17) ?
C9 C10 H10 . . 119.8 ?
C8 C9 C10 . . 119.96(17) ?
C8 C9 H9 . . 120.0 ?
C10 C9 H9 . . 120.0 ?
C2 C1 N1 . . 118.51(15) ?
C6 C1 N1 . . 120.76(16) ?
C6 C1 C2 . . 120.74(16) ?
C1 C2 H2 . . 119.9 ?
C3 C2 C1 . . 120.1(2) ?
C3 C2 H2 . . 119.9 ?
C2 C3 H3 . . 120.0 ?
C4 C3 C2 . . 120.0(2) ?
C4 C3 H3 . . 120.0 ?
C3 C4 H4 . . 119.9 ?
C5 C4 C3 . . 120.2(2) ?
C5 C4 H4 . . 119.9 ?
C4 C5 H5 . . 120.0 ?
C4 C5 C6 . . 120.1(2) ?
C6 C5 H5 . . 120.0 ?
C1 C6 C5 . . 118.8(2) ?
C1 C6 H6 . . 120.6 ?
C5 C6 H6 . . 120.6 ?
N1 C13 C14 . . 119.98(12) ?
N1 C13 C18 . . 122.54(12) ?
C18 C13 C14 . . 117.46(12) ?
C13 C14 H14 . . 119.5 ?
C15 C14 C13 . . 121.06(13) ?
C15 C14 H14 . . 119.5 ?
C14 C15 H15 . . 119.7 ?
C14 C15 C16 . . 120.62(13) ?
C16 C15 H15 . . 119.7 ?
C15 C16 N2 . . 120.77(12) ?
C15 C16 C17 . . 119.34(12) ?
C17 C16 N2 . . 119.87(12) ?
C16 C17 H17 . . 119.8 ?
C18 C17 C16 . . 120.48(13) ?
C18 C17 H17 . . 119.8 ?
C13 C18 H18 . . 119.5 ?
C17 C18 C13 . . 121.01(13) ?
C17 C18 H18 . . 119.5 ?
N2 C19 C20 . . 120.62(13) ?
N2 C19 C24 . . 119.86(14) ?
C20 C19 C24 . . 119.52(14) ?
C19 C20 H20 . . 120.0 ?
C21 C20 C19 . . 120.09(15) ?
C21 C20 H20 . . 120.0 ?
C20 C21 H21 . . 119.5 ?
C20 C21 C22 . . 120.91(18) ?
C22 C21 H21 . . 119.5 ?
C21 C22 H22 . . 120.1 ?
C23 C22 C21 . . 119.70(17) ?
C23 C22 H22 . . 120.1 ?
C22 C23 H23 . . 119.2 ?
C22 C23 C24 . . 121.66(15) ?
C24 C23 H23 . . 119.2 ?
C19 C24 C25 . . 119.07(14) ?
C23 C24 C19 . . 117.80(15) ?
C23 C24 C25 . . 123.12(13) ?
C26 C25 C24 . . 114.72(11) ?
C32 C25 C24 . . 122.49(14) ?
C32 C25 C26 . . 122.71(15) ?
C31 C26 C25 . . 123.30(13) ?
C31 C26 C27 . . 117.93(14) ?
C27 C26 C25 . . 118.76(13) ?
C26 C31 H31 . . 119.2 ?
C30 C31 C26 . . 121.66(15) ?
C30 C31 H31 . . 119.2 ?
C31 C30 H30 . . 120.2 ?
C31 C30 C29 . . 119.51(17) ?
C29 C30 H30 . . 120.2 ?
C30 C29 H29 . . 119.8 ?
C28 C29 C30 . . 120.48(18) ?
C28 C29 H29 . . 119.8 ?
C29 C28 H28 . . 119.6 ?
C29 C28 C27 . . 120.72(15) ?
C27 C28 H28 . . 119.6 ?
N2 C27 C26 . . 120.20(14) ?
N2 C27 C28 . . 120.45(13) ?
C28 C27 C26 . . 119.35(14) ?
C25 C32 C33 . . 123.95(15) ?
C25 C32 C34 . . 124.70(16) ?
C34 C32 C33 . . 111.12(13) ?
N3 C33 C32 . . 174.59(17) ?
N4 C34 C32 . . 176.2(2) ?

loop_
_geom_bond_atom_site_label_1
_geom_bond_atom_site_label_2
_geom_bond_site_symmetry_2
_geom_bond_distance
_geom_bond_publ_flag
N1 C8 . 1.4382(18) ?
N1 C1 . 1.4348(18) ?
N1 C13 . 1.3896(17) ?
N2 C16 . 1.4481(17) ?
N2 C19 . 1.3863(19) ?
N2 C27 . 1.3907(19) ?
N3 C33 . 1.141(2) ?
N4 C34 . 1.149(2) ?
C8 C7 . 1.379(2) ?
C8 C9 . 1.376(2) ?
C7 H7 . 0.9500 ?
C7 C12 . 1.387(3) ?
C12 H12 . 0.9500 ?
C12 C11 . 1.361(3) ?
C11 H11 . 0.9500 ?
C11 C10 . 1.371(3) ?
C10 H10 . 0.9500 ?
C10 C9 . 1.386(2) ?
C9 H9 . 0.9500 ?
C1 C2 . 1.374(3) ?
C1 C6 . 1.371(2) ?
C2 H2 . 0.9500 ?
C2 C3 . 1.373(3) ?
C3 H3 . 0.9500 ?
C3 C4 . 1.373(4) ?
C4 H4 . 0.9500 ?
C4 C5 . 1.371(4) ?
C5 H5 . 0.9500 ?
C5 C6 . 1.401(3) ?
C6 H6 . 0.9500 ?
C13 C14 . 1.4037(19) ?
C13 C18 . 1.4006(19) ?
C14 H14 . 0.9500 ?
C14 C15 . 1.374(2) ?
C15 H15 . 0.9500 ?
C15 C16 . 1.380(2) ?
C16 C17 . 1.385(2) ?
C17 H17 . 0.9500 ?
C17 C18 . 1.377(2) ?
C18 H18 . 0.9500 ?
C19 C20 . 1.407(2) ?
C19 C24 . 1.410(2) ?
C20 H20 . 0.9500 ?
C20 C21 . 1.367(2) ?
C21 H21 . 0.9500 ?
C21 C22 . 1.383(3) ?
C22 H22 . 0.9500 ?
C22 C23 . 1.365(3) ?
C23 H23 . 0.9500 ?
C23 C24 . 1.406(2) ?
C24 C25 . 1.458(2) ?
C25 C26 . 1.454(2) ?
C25 C32 . 1.3847(19) ?
C26 C31 . 1.408(2) ?
C26 C27 . 1.409(2) ?
C31 H31 . 0.9500 ?
C31 C30 . 1.360(3) ?
C30 H30 . 0.9500 ?
C30 C29 . 1.395(3) ?
C29 H29 . 0.9500 ?
C29 C28 . 1.363(3) ?
C28 H28 . 0.9500 ?
C28 C27 . 1.398(2) ?
C32 C33 . 1.435(3) ?
C32 C34 . 1.430(2) ?

loop_
_geom_torsion_atom_site_label_1
_geom_torsion_atom_site_label_2
_geom_torsion_atom_site_label_3
_geom_torsion_atom_site_label_4
_geom_torsion_site_symmetry_1
_geom_torsion_site_symmetry_2
_geom_torsion_site_symmetry_3
_geom_torsion_site_symmetry_4
_geom_torsion
_geom_torsion_publ_flag
N1 C8 C7 C12 . . . . -176.46(17) ?
N1 C8 C9 C10 . . . . 178.23(16) ?
N1 C1 C2 C3 . . . . -179.44(15) ?
N1 C1 C6 C5 . . . . 177.72(16) ?
N1 C13 C14 C15 . . . . -178.52(15) ?
N1 C13 C18 C17 . . . . 179.49(15) ?
N2 C16 C17 C18 . . . . -179.45(15) ?
N2 C19 C20 C21 . . . . -176.03(13) ?
N2 C19 C24 C23 . . . . 173.72(12) ?
N2 C19 C24 C25 . . . . -6.59(18) ?
C8 N1 C1 C2 . . . . 84.34(18) ?
C8 N1 C1 C6 . . . . -95.94(18) ?
C8 N1 C13 C14 . . . . 178.70(15) ?
C8 N1 C13 C18 . . . . 0.3(2) ?
C8 C7 C12 C11 . . . . -2.1(3) ?
C7 C8 C9 C10 . . . . 2.1(3) ?
C7 C12 C11 C10 . . . . 2.6(3) ?
C12 C11 C10 C9 . . . . -0.7(3) ?
C11 C10 C9 C8 . . . . -1.7(3) ?
C9 C8 C7 C12 . . . . -0.2(3) ?
C1 N1 C8 C7 . . . . 61.4(2) ?
C1 N1 C8 C9 . . . . -114.69(17) ?
C1 N1 C13 C14 . . . . -5.8(2) ?
C1 N1 C13 C18 . . . . 175.85(15) ?
C1 C2 C3 C4 . . . . 1.3(3) ?
C2 C1 C6 C5 . . . . -2.6(3) ?
C2 C3 C4 C5 . . . . -1.7(4) ?
C3 C4 C5 C6 . . . . -0.1(4) ?
C4 C5 C6 C1 . . . . 2.2(3) ?
C6 C1 C2 C3 . . . . 0.8(3) ?
C13 N1 C8 C7 . . . . -122.89(17) ?
C13 N1 C8 C9 . . . . 61.0(2) ?
C13 N1 C1 C2 . . . . -91.51(18) ?
C13 N1 C1 C6 . . . . 88.2(2) ?
C13 C14 C15 C16 . . . . -1.3(3) ?
C14 C13 C18 C17 . . . . 1.1(2) ?
C14 C15 C16 N2 . . . . -179.56(15) ?
C14 C15 C16 C17 . . . . 1.6(3) ?
C15 C16 C17 C18 . . . . -0.6(2) ?
C16 N2 C19 C20 . . . . -7.88(18) ?
C16 N2 C19 C24 . . . . 171.90(12) ?
C16 N2 C27 C26 . . . . -172.18(12) ?
C16 N2 C27 C28 . . . . 7.6(2) ?
C16 C17 C18 C13 . . . . -0.8(3) ?
C18 C13 C14 C15 . . . . -0.1(2) ?
C19 N2 C16 C15 . . . . 73.96(18) ?
C19 N2 C16 C17 . . . . -107.22(17) ?
C19 N2 C27 C26 . . . . 13.86(19) ?
C19 N2 C27 C28 . . . . -166.37(13) ?
C19 C20 C21 C22 . . . . 0.9(2) ?
C19 C24 C25 C26 . . . . 26.25(16) ?
C19 C24 C25 C32 . . . . -150.50(13) ?
C20 C19 C24 C23 . . . . -6.49(19) ?
C20 C19 C24 C25 . . . . 173.20(12) ?
C20 C21 C22 C23 . . . . -3.4(3) ?
C21 C22 C23 C24 . . . . 0.9(3) ?
C22 C23 C24 C19 . . . . 4.0(2) ?
C22 C23 C24 C25 . . . . -175.66(15) ?
C23 C24 C25 C26 . . . . -154.08(13) ?
C23 C24 C25 C32 . . . . 29.17(19) ?
C24 C19 C20 C21 . . . . 4.2(2) ?
C24 C25 C26 C31 . . . . 154.47(13) ?
C24 C25 C26 C27 . . . . -26.52(17) ?
C24 C25 C32 C33 . . . . 175.24(12) ?
C24 C25 C32 C34 . . . . 1.2(2) ?
C25 C26 C31 C30 . . . . 174.36(16) ?
C25 C26 C27 N2 . . . . 7.30(19) ?
C25 C26 C27 C28 . . . . -172.47(13) ?
C26 C25 C32 C33 . . . . -1.3(2) ?
C26 C25 C32 C34 . . . . -175.28(13) ?
C26 C31 C30 C29 . . . . -0.4(3) ?
C31 C26 C27 N2 . . . . -173.64(13) ?
C31 C26 C27 C28 . . . . 6.6(2) ?
C31 C30 C29 C28 . . . . 3.7(3) ?
C30 C29 C28 C27 . . . . -1.6(3) ?
C29 C28 C27 N2 . . . . 176.65(16) ?
C29 C28 C27 C26 . . . . -3.6(2) ?
C27 N2 C16 C15 . . . . -100.01(18) ?
C27 N2 C16 C17 . . . . 78.81(18) ?
C27 N2 C19 C20 . . . . 166.04(13) ?
C27 N2 C19 C24 . . . . -14.18(18) ?
C27 C26 C31 C30 . . . . -4.7(2) ?
C32 C25 C26 C31 . . . . -28.8(2) ?
C32 C25 C26 C27 . . . . 150.22(13) ?

_cod_database_fobs_code 2312314
